data_7156369
loop_
_publ_author_name
'Murphy, Rhys B.'
'Pham, Duc-Truc'
'White, Jonathan M.'
'Lincoln, Stephen F.'
'Johnston, Martin R.'

_publ_section_title
;
 Molecular tweezers with a rotationally restricted linker and freely
 rotating porphyrin moieties.
;
_journal_issue 34
_journal_name_full 'Organic &amp; biomolecular chemistry'
_journal_page_first 6206
_journal_page_last 6223
_journal_paper_doi 10.1039/c8ob00944a
_journal_volume 16
_journal_year 2018
_chemical_formula_sum 'C30 H31 N3 O4'
_chemical_formula_weight 497.58
_space_group_crystal_system triclinic
_space_group_IT_number 2
_space_group_name_Hall '-P 1'
_space_group_name_H-M_alt 'P -1'
_symmetry_space_group_name_Hall '-P 1'
_symmetry_space_group_name_H-M 'P -1'
_atom_sites_solution_hydrogens geom
_audit_creation_method SHELXL-2016/6
_audit_update_record
;
2017-01-12 deposited with the CCDC.
2018-07-23 downloaded from the CCDC.
;
_cell_angle_alpha 108.623(4)
_cell_angle_beta 91.819(4)
_cell_angle_gamma 111.122(4)
_cell_formula_units_Z 2
_cell_length_a 8.6452(5)
_cell_length_b 11.1356(5)
_cell_length_c 15.0205(6)
_cell_measurement_reflns_used 4714
_cell_measurement_temperature 130.00(10)
_cell_measurement_theta_max 76.2370
_cell_measurement_theta_min 4.5170
_cell_volume 1260.49(12)
_computing_cell_refinement
;
CrysAlisPro, Agilent Technologies,
Version 1.171.36.28 (release 01-02-2013 CrysAlis171 .NET)
(compiled Feb  1 2013,16:14:44)
;
_computing_data_collection
;
CrysAlisPro, Agilent Technologies,
Version 1.171.36.28 (release 01-02-2013 CrysAlis171 .NET)
(compiled Feb  1 2013,16:14:44)
;
_computing_data_reduction
;
CrysAlisPro, Agilent Technologies,
Version 1.171.36.28 (release 01-02-2013 CrysAlis171 .NET)
(compiled Feb  1 2013,16:14:44)
;
_computing_structure_refinement 'SHELXL-2016/6 (Sheldrick, 2016)'
_computing_structure_solution shelxt
_diffrn_ambient_temperature 130.00(10)
_diffrn_detector_area_resol_mean 10.2273
_diffrn_measured_fraction_theta_full 0.998
_diffrn_measured_fraction_theta_max 0.973
_diffrn_measurement_device_type 'SuperNova, Dual, Cu at zero, Atlas'
_diffrn_measurement_method '\w scans'
_diffrn_radiation_monochromator mirror
_diffrn_radiation_source 'SuperNova (Cu) X-ray Source'
_diffrn_radiation_type 'Cu K\a'
_diffrn_radiation_wavelength 1.5418
_diffrn_reflns_av_R_equivalents 0.0204
_diffrn_reflns_av_unetI/netI 0.0284
_diffrn_reflns_Laue_measured_fraction_full 0.998
_diffrn_reflns_Laue_measured_fraction_max 0.973
_diffrn_reflns_limit_h_max 10
_diffrn_reflns_limit_h_min -10
_diffrn_reflns_limit_k_max 10
_diffrn_reflns_limit_k_min -14
_diffrn_reflns_limit_l_max 18
_diffrn_reflns_limit_l_min -18
_diffrn_reflns_number 9401
_diffrn_reflns_point_group_measured_fraction_full 0.998
_diffrn_reflns_point_group_measured_fraction_max 0.973
_diffrn_reflns_theta_full 67.684
_diffrn_reflns_theta_max 76.683
_diffrn_reflns_theta_min 4.525
_exptl_absorpt_coefficient_mu 0.706
_exptl_absorpt_correction_T_max 1.00000
_exptl_absorpt_correction_T_min 0.83551
_exptl_absorpt_correction_type multi-scan
_exptl_absorpt_process_details
;
CrysAlisPro, Agilent Technologies,
Version 1.171.36.28 (release 01-02-2013 CrysAlis171 .NET)
(compiled Feb  1 2013,16:14:44)
Empirical absorption correction using spherical harmonics,
 implemented in SCALE3 ABSPACK scaling algorithm.
;
_exptl_crystal_colour colourless
_exptl_crystal_density_diffrn 1.311
_exptl_crystal_description block
_exptl_crystal_F_000 528
_exptl_crystal_size_max 0.2501
_exptl_crystal_size_mid 0.1559
_exptl_crystal_size_min 0.1195
_refine_diff_density_max 0.304
_refine_diff_density_min -0.291
_refine_diff_density_rms 0.050
_refine_ls_extinction_method none
_refine_ls_goodness_of_fit_ref 1.064
_refine_ls_hydrogen_treatment constr
_refine_ls_matrix_type full
_refine_ls_number_parameters 339
_refine_ls_number_reflns 5163
_refine_ls_number_restraints 0
_refine_ls_restrained_S_all 1.064
_refine_ls_R_factor_all 0.0472
_refine_ls_R_factor_gt 0.0407
_refine_ls_shift/su_max 0.000
_refine_ls_shift/su_mean 0.000
_refine_ls_structure_factor_coef Fsqd
_refine_ls_weighting_details 'w=1/[\s^2^(Fo^2^)+(0.0538P)^2^+0.4122P] where P=(Fo^2^+2Fc^2^)/3'
_refine_ls_weighting_scheme calc
_refine_ls_wR_factor_gt 0.1054
_refine_ls_wR_factor_ref 0.1108
_reflns_Friedel_coverage 0.000
_reflns_number_gt 4524
_reflns_number_total 5163
_reflns_threshold_expression 'I > 2\s(I)'
_cod_data_source_file c8ob00944a2.cif
_cod_data_source_block shelx
_cod_depositor_comments 'Adding full bibliography for 7156369--7156370.cif.'
_cod_original_cell_volume 1260.48(11)
_cod_database_code 7156369
_shelx_shelxl_version_number 2016/6
_chemical_oxdiff_usercomment 'Martin Johnston (exo-bulky- outer CH3 isomer (no ring)'
_shelx_space_group_comment
;
The symmetry employed for this shelxl refinement is uniquely defined
by the following loop, which should always be used as a source of
symmetry information in preference to the above space-group names.
They are only intended as comments.
;

loop_
_space_group_symop_operation_xyz
'x, y, z'
'-x, -y, -z'

loop_
_atom_site_label
_atom_site_type_symbol
_atom_site_fract_x
_atom_site_fract_y
_atom_site_fract_z
_atom_site_U_iso_or_equiv
_atom_site_adp_type
_atom_site_occupancy
_atom_site_site_symmetry_order
_atom_site_calc_flag
_atom_site_refinement_flags_posn
_atom_site_refinement_flags_adp
O3 O 0.96860(12) 0.01160(10) 0.14663(6) 0.0217(2) Uani 1 1 d . .
O1 O 0.27230(12) 0.26272(10) 0.30444(7) 0.0232(2) Uani 1 1 d . .
O4 O 0.78818(12) 0.02430(10) 0.43005(7) 0.0221(2) Uani 1 1 d . .
O2 O 0.61256(13) 0.36743(11) 0.09146(8) 0.0278(2) Uani 1 1 d . .
C26 C 0.56215(18) -0.13276(14) 0.14555(10) 0.0243(3) Uani 1 1 d . .
H26A H 0.448031 -0.176352 0.112889 0.036 Uiso 1 1 calc R U
H26B H 0.574125 -0.172411 0.192155 0.036 Uiso 1 1 calc R U
H26C H 0.636113 -0.146323 0.100486 0.036 Uiso 1 1 calc R U
C24 C 0.86637(17) -0.27857(13) 0.24860(10) 0.0229(3) Uani 1 1 d . .
H24A H 0.828041 -0.378006 0.227351 0.027 Uiso 1 1 calc R U
H24B H 0.777850 -0.252754 0.230159 0.027 Uiso 1 1 calc R U
C20 C 1.09666(17) -0.23897(13) 0.35658(10) 0.0224(3) Uani 1 1 d . .
H20 H 1.145298 -0.254373 0.405757 0.027 Uiso 1 1 calc R U
N2 N 0.85521(13) 0.03249(11) 0.28485(7) 0.0166(2) Uani 1 1 d . .
N1 N 0.45828(14) 0.29634(11) 0.20043(8) 0.0181(2) Uani 1 1 d . .
C25 C 0.36249(17) 0.01372(15) 0.09051(10) 0.0243(3) Uani 1 1 d . .
H25A H 0.261574 0.013582 0.115445 0.036 Uiso 1 1 calc R U
H25B H 0.351465 -0.079434 0.058943 0.036 Uiso 1 1 calc R U
H25C H 0.380662 0.060867 0.045891 0.036 Uiso 1 1 calc R U
C23 C 0.87089(16) 0.00426(12) 0.36735(9) 0.0167(2) Uani 1 1 d . .
C27 C 0.94720(17) 0.31925(13) 0.39504(9) 0.0209(3) Uani 1 1 d . .
H27A H 0.913262 0.339195 0.456525 0.031 Uiso 1 1 calc R U
H27B H 1.010849 0.403876 0.386031 0.031 Uiso 1 1 calc R U
H27C H 1.015358 0.266714 0.391124 0.031 Uiso 1 1 calc R U
C29 C 0.4722(2) 0.14341(18) 0.45720(12) 0.0331(3) Uani 1 1 d . .
H29A H 0.389011 0.053896 0.448440 0.050 Uiso 1 1 calc R U
H29B H 0.578532 0.136887 0.447473 0.050 Uiso 1 1 calc R U
H29C H 0.438993 0.177953 0.412160 0.050 Uiso 1 1 calc R U
C22 C 1.00617(16) -0.05234(13) 0.36525(9) 0.0173(2) Uani 1 1 d . .
H22 H 1.097255 0.005367 0.419687 0.021 Uiso 1 1 calc R U
C19 C 1.15216(18) -0.24074(14) 0.27493(10) 0.0228(3) Uani 1 1 d . .
H19 H 1.246463 -0.257388 0.256658 0.027 Uiso 1 1 calc R U
C2 C 0.50996(16) 0.08626(13) 0.17112(9) 0.0182(2) Uani 1 1 d . .
C3 C 0.60647(16) 0.01956(13) 0.19449(9) 0.0179(2) Uani 1 1 d . .
C16 C 0.96461(16) -0.00093(12) 0.22333(9) 0.0168(2) Uani 1 1 d . .
C1 C 0.55541(16) 0.22646(13) 0.22434(9) 0.0178(2) Uani 1 1 d . .
C21 C 0.93957(17) -0.20734(13) 0.35562(10) 0.0204(3) Uani 1 1 d . .
H21 H 0.864113 -0.233884 0.399518 0.025 Uiso 1 1 calc R U
C14 C 0.49930(16) 0.36654(13) 0.13688(9) 0.0198(3) Uani 1 1 d . .
C17 C 1.06983(16) -0.05464(13) 0.26996(9) 0.0176(2) Uani 1 1 d . .
H17 H 1.190039 0.002755 0.280233 0.021 Uiso 1 1 calc R U
C8 C 0.25968(16) 0.39799(13) 0.20549(9) 0.0185(3) Uani 1 1 d . .
H8 H 0.261933 0.479952 0.256526 0.022 Uiso 1 1 calc R U
C4 C 0.74850(15) 0.09808(13) 0.26598(9) 0.0165(2) Uani 1 1 d . .
C5 C 0.79345(15) 0.23750(13) 0.31874(9) 0.0167(2) Uani 1 1 d . .
C18 C 1.03309(17) -0.21052(13) 0.21671(9) 0.0211(3) Uani 1 1 d . .
H18 H 1.033352 -0.239282 0.147885 0.025 Uiso 1 1 calc R U
C28 C 0.73025(18) 0.45077(14) 0.35835(10) 0.0248(3) Uani 1 1 d . .
H28A H 0.648129 0.479235 0.336860 0.037 Uiso 1 1 calc R U
H28B H 0.840057 0.507529 0.351996 0.037 Uiso 1 1 calc R U
H28C H 0.727491 0.459952 0.423973 0.037 Uiso 1 1 calc R U
C30 C 0.4874(2) 0.23668(18) 0.55359(14) 0.0389(4) Uani 1 1 d . .
C6 C 0.69106(16) 0.30241(13) 0.29896(9) 0.0174(2) Uani 1 1 d . .
C15 C 0.13231(17) 0.24153(14) 0.04690(9) 0.0220(3) Uani 1 1 d . .
H15A H 0.038722 0.191653 -0.005605 0.026 Uiso 1 1 calc R U
H15B H 0.184970 0.181160 0.054744 0.026 Uiso 1 1 calc R U
C11 C 0.15059(18) 0.45868(14) 0.05102(10) 0.0244(3) Uani 1 1 d . .
H11 H 0.155939 0.522568 0.022454 0.029 Uiso 1 1 calc R U
N3 N 0.4965(2) 0.3078(2) 0.62970(16) 0.0680(6) Uani 1 1 d . .
C7 C 0.32298(16) 0.31126(13) 0.24448(9) 0.0180(2) Uani 1 1 d . .
C9 C 0.08372(16) 0.31661(13) 0.13953(9) 0.0203(3) Uani 1 1 d . .
H9 H -0.005605 0.259074 0.164371 0.024 Uiso 1 1 calc R U
C12 C 0.25847(17) 0.37486(14) 0.03851(9) 0.0221(3) Uani 1 1 d . .
H12 H 0.311338 0.364190 -0.018702 0.027 Uiso 1 1 calc R U
C13 C 0.37941(16) 0.43710(13) 0.13582(9) 0.0199(3) Uani 1 1 d . .
H13 H 0.439088 0.537082 0.155005 0.024 Uiso 1 1 calc R U
C10 C 0.04687(18) 0.42385(14) 0.11046(10) 0.0237(3) Uani 1 1 d . .
H10 H -0.033836 0.458870 0.130651 0.028 Uiso 1 1 calc R U

loop_
_atom_site_aniso_label
_atom_site_aniso_U_11
_atom_site_aniso_U_22
_atom_site_aniso_U_33
_atom_site_aniso_U_23
_atom_site_aniso_U_13
_atom_site_aniso_U_12
O3 0.0279(5) 0.0254(5) 0.0173(4) 0.0100(4) 0.0058(4) 0.0141(4)
O1 0.0251(5) 0.0298(5) 0.0211(5) 0.0142(4) 0.0064(4) 0.0131(4)
O4 0.0262(5) 0.0281(5) 0.0192(4) 0.0113(4) 0.0082(4) 0.0158(4)
O2 0.0223(5) 0.0385(6) 0.0329(5) 0.0215(5) 0.0110(4) 0.0150(4)
C26 0.0246(7) 0.0201(6) 0.0269(7) 0.0055(5) -0.0011(5) 0.0102(5)
C24 0.0234(6) 0.0179(6) 0.0261(7) 0.0063(5) -0.0012(5) 0.0084(5)
C20 0.0264(7) 0.0202(6) 0.0248(6) 0.0092(5) 0.0012(5) 0.0128(5)
N2 0.0185(5) 0.0183(5) 0.0158(5) 0.0068(4) 0.0028(4) 0.0096(4)
N1 0.0180(5) 0.0216(5) 0.0187(5) 0.0094(4) 0.0033(4) 0.0103(4)
C25 0.0222(6) 0.0271(7) 0.0233(6) 0.0058(5) -0.0012(5) 0.0126(5)
C23 0.0186(6) 0.0155(5) 0.0159(6) 0.0060(4) 0.0012(4) 0.0064(4)
C27 0.0205(6) 0.0198(6) 0.0220(6) 0.0063(5) 0.0001(5) 0.0087(5)
C29 0.0245(7) 0.0447(9) 0.0341(8) 0.0207(7) 0.0073(6) 0.0118(6)
C22 0.0187(6) 0.0183(6) 0.0169(6) 0.0069(5) 0.0024(4) 0.0090(5)
C19 0.0256(7) 0.0218(6) 0.0261(7) 0.0083(5) 0.0040(5) 0.0151(5)
C2 0.0180(6) 0.0219(6) 0.0166(6) 0.0077(5) 0.0035(5) 0.0093(5)
C3 0.0183(6) 0.0193(6) 0.0176(6) 0.0072(5) 0.0036(5) 0.0085(5)
C16 0.0186(6) 0.0151(5) 0.0172(6) 0.0058(4) 0.0031(4) 0.0071(5)
C1 0.0180(6) 0.0214(6) 0.0198(6) 0.0110(5) 0.0056(5) 0.0106(5)
C21 0.0224(6) 0.0201(6) 0.0233(6) 0.0108(5) 0.0049(5) 0.0105(5)
C14 0.0189(6) 0.0209(6) 0.0209(6) 0.0097(5) 0.0016(5) 0.0073(5)
C17 0.0183(6) 0.0193(6) 0.0181(6) 0.0078(5) 0.0032(4) 0.0096(5)
C8 0.0208(6) 0.0192(6) 0.0171(6) 0.0055(5) 0.0015(5) 0.0104(5)
C4 0.0176(6) 0.0201(6) 0.0166(6) 0.0092(5) 0.0045(4) 0.0102(5)
C5 0.0171(6) 0.0191(6) 0.0162(6) 0.0087(5) 0.0036(4) 0.0074(5)
C18 0.0279(7) 0.0219(6) 0.0180(6) 0.0065(5) 0.0036(5) 0.0152(5)
C28 0.0261(7) 0.0193(6) 0.0289(7) 0.0065(5) -0.0019(5) 0.0110(5)
C30 0.0213(7) 0.0352(8) 0.0513(10) 0.0085(8) 0.0001(7) 0.0075(6)
C6 0.0193(6) 0.0178(6) 0.0185(6) 0.0092(5) 0.0052(5) 0.0084(5)
C15 0.0246(6) 0.0222(6) 0.0195(6) 0.0052(5) -0.0016(5) 0.0118(5)
C11 0.0267(7) 0.0261(7) 0.0260(7) 0.0126(5) -0.0005(5) 0.0140(6)
N3 0.0391(9) 0.0584(11) 0.0683(13) -0.0159(10) -0.0037(8) 0.0110(8)
C7 0.0181(6) 0.0189(6) 0.0161(6) 0.0044(5) 0.0010(4) 0.0080(5)
C9 0.0186(6) 0.0234(6) 0.0219(6) 0.0096(5) 0.0024(5) 0.0103(5)
C12 0.0257(7) 0.0288(7) 0.0194(6) 0.0124(5) 0.0048(5) 0.0155(6)
C13 0.0202(6) 0.0201(6) 0.0227(6) 0.0101(5) 0.0024(5) 0.0092(5)
C10 0.0239(6) 0.0267(7) 0.0247(6) 0.0087(5) 0.0000(5) 0.0155(5)

loop_
_atom_type_symbol
_atom_type_description
_atom_type_scat_dispersion_real
_atom_type_scat_dispersion_imag
_atom_type_scat_source
C C 0.0181 0.0091 'International Tables Vol C Tables 4.2.6.8 and 6.1.1.4'
H H 0.0000 0.0000 'International Tables Vol C Tables 4.2.6.8 and 6.1.1.4'
N N 0.0311 0.0180 'International Tables Vol C Tables 4.2.6.8 and 6.1.1.4'
O O 0.0492 0.0322 'International Tables Vol C Tables 4.2.6.8 and 6.1.1.4'

loop_
_geom_angle_atom_site_label_1
_geom_angle_atom_site_label_2
_geom_angle_atom_site_label_3
_geom_angle
C18 C24 C21 94.19(10)
C19 C20 C21 108.05(12)
C23 N2 C16 112.74(10)
C23 N2 C4 124.41(10)
C16 N2 C4 122.70(10)
C14 N1 C7 113.13(11)
C14 N1 C1 123.09(10)
C7 N1 C1 123.55(10)
O4 C23 N2 123.92(12)
O4 C23 C22 127.11(11)
N2 C23 C22 108.96(10)
C23 C22 C17 105.03(10)
C23 C22 C21 114.29(10)
C17 C22 C21 102.95(10)
C20 C19 C18 107.44(12)
C3 C2 C1 118.07(11)
C3 C2 C25 122.51(12)
C1 C2 C25 119.41(12)
C2 C3 C4 118.29(11)
C2 C3 C26 122.22(11)
C4 C3 C26 119.49(11)
O3 C16 N2 123.83(12)
O3 C16 C17 127.73(11)
N2 C16 C17 108.45(10)
C6 C1 C2 123.46(12)
C6 C1 N1 117.96(11)
C2 C1 N1 118.58(11)
C20 C21 C24 99.90(10)
C20 C21 C22 104.43(10)
C24 C21 C22 100.82(10)
O2 C14 N1 123.83(12)
O2 C14 C13 127.77(12)
N1 C14 C13 108.40(11)
C16 C17 C22 104.80(10)
C16 C17 C18 113.73(10)
C22 C17 C18 103.27(10)
C7 C8 C13 104.78(10)
C7 C8 C9 114.35(10)
C13 C8 C9 102.85(10)
C5 C4 C3 123.41(11)
C5 C4 N2 118.16(11)
C3 C4 N2 118.42(11)
C4 C5 C6 118.19(11)
C4 C5 C27 122.17(11)
C6 C5 C27 119.64(11)
C19 C18 C24 100.22(10)
C19 C18 C17 104.49(10)
C24 C18 C17 100.56(10)
N3 C30 C29 178.5(2)
C1 C6 C5 118.38(11)
C1 C6 C28 122.03(11)
C5 C6 C28 119.59(11)
C9 C15 C12 94.17(10)
C10 C11 C12 107.34(12)
O1 C7 N1 123.26(12)
O1 C7 C8 128.29(12)
N1 C7 C8 108.44(11)
C10 C9 C15 99.74(10)
C10 C9 C8 104.72(11)
C15 C9 C8 100.90(10)
C11 C12 C15 100.24(11)
C11 C12 C13 104.96(11)
C15 C12 C13 100.58(10)
C14 C13 C8 105.21(10)
C14 C13 C12 112.75(11)
C8 C13 C12 103.22(10)
C11 C10 C9 107.93(12)

loop_
_geom_bond_atom_site_label_1
_geom_bond_atom_site_label_2
_geom_bond_distance
O3 C16 1.2040(16)
O1 C7 1.2085(16)
O4 C23 1.2130(16)
O2 C14 1.2099(17)
C26 C3 1.5105(17)
C24 C18 1.5394(19)
C24 C21 1.5405(18)
C20 C19 1.328(2)
C20 C21 1.5216(18)
N2 C23 1.3862(16)
N2 C16 1.4058(16)
N2 C4 1.4374(15)
N1 C14 1.3950(17)
N1 C7 1.3974(16)
N1 C1 1.4387(15)
C25 C2 1.5096(17)
C23 C22 1.5123(17)
C27 C5 1.5078(17)
C29 C30 1.456(2)
C22 C17 1.5456(17)
C22 C21 1.5655(17)
C19 C18 1.5226(18)
C2 C3 1.4020(17)
C2 C1 1.4042(18)
C3 C4 1.4029(18)
C16 C17 1.5150(17)
C1 C6 1.3940(18)
C14 C13 1.5120(17)
C17 C18 1.5664(17)
C8 C7 1.5156(17)
C8 C13 1.5463(18)
C8 C9 1.5666(17)
C4 C5 1.3962(18)
C5 C6 1.4057(17)
C28 C6 1.5086(17)
C30 N3 1.145(3)
C15 C9 1.5358(18)
C15 C12 1.5397(19)
C11 C10 1.332(2)
C11 C12 1.5175(18)
C9 C10 1.5220(18)
C12 C13 1.5633(18)

loop_
_geom_torsion_atom_site_label_1
_geom_torsion_atom_site_label_2
_geom_torsion_atom_site_label_3
_geom_torsion_atom_site_label_4
_geom_torsion
C16 N2 C23 O4 -179.57(12)
C4 N2 C23 O4 4.7(2)
C16 N2 C23 C22 1.04(14)
C4 N2 C23 C22 -174.64(11)
O4 C23 C22 C17 -179.46(12)
N2 C23 C22 C17 -0.10(13)
O4 C23 C22 C21 68.47(17)
N2 C23 C22 C21 -112.18(12)
C21 C20 C19 C18 -0.12(15)
C1 C2 C3 C4 -3.54(18)
C25 C2 C3 C4 175.38(12)
C1 C2 C3 C26 176.34(12)
C25 C2 C3 C26 -4.74(19)
C23 N2 C16 O3 177.84(12)
C4 N2 C16 O3 -6.39(19)
C23 N2 C16 C17 -1.56(14)
C4 N2 C16 C17 174.21(10)
C3 C2 C1 C6 -0.02(19)
C25 C2 C1 C6 -178.98(12)
C3 C2 C1 N1 179.42(11)
C25 C2 C1 N1 0.46(18)
C14 N1 C1 C6 87.31(15)
C7 N1 C1 C6 -86.79(15)
C14 N1 C1 C2 -92.16(15)
C7 N1 C1 C2 93.74(15)
C19 C20 C21 C24 33.15(14)
C19 C20 C21 C22 -70.84(13)
C18 C24 C21 C20 -49.72(11)
C18 C24 C21 C22 57.19(11)
C23 C22 C21 C20 -179.21(11)
C17 C22 C21 C20 67.48(12)
C23 C22 C21 C24 77.50(12)
C17 C22 C21 C24 -35.82(12)
C7 N1 C14 O2 179.82(13)
C1 N1 C14 O2 5.2(2)
C7 N1 C14 C13 -0.45(15)
C1 N1 C14 C13 -175.10(11)
O3 C16 C17 C22 -177.99(12)
N2 C16 C17 C22 1.39(13)
O3 C16 C17 C18 -65.93(17)
N2 C16 C17 C18 113.44(11)
C23 C22 C17 C16 -0.77(12)
C21 C22 C17 C16 119.16(10)
C23 C22 C17 C18 -120.11(10)
C21 C22 C17 C18 -0.18(12)
C2 C3 C4 C5 3.70(19)
C26 C3 C4 C5 -176.18(12)
C2 C3 C4 N2 -175.11(11)
C26 C3 C4 N2 5.01(18)
C23 N2 C4 C5 70.18(16)
C16 N2 C4 C5 -105.09(14)
C23 N2 C4 C3 -110.95(14)
C16 N2 C4 C3 73.79(15)
C3 C4 C5 C6 -0.11(18)
N2 C4 C5 C6 178.70(10)
C3 C4 C5 C27 -179.87(12)
N2 C4 C5 C27 -1.05(18)
C20 C19 C18 C24 -33.02(14)
C20 C19 C18 C17 70.81(13)
C21 C24 C18 C19 49.85(11)
C21 C24 C18 C17 -57.15(11)
C16 C17 C18 C19 179.58(10)
C22 C17 C18 C19 -67.45(12)
C16 C17 C18 C24 -76.85(12)
C22 C17 C18 C24 36.12(12)
C2 C1 C6 C5 3.62(19)
N1 C1 C6 C5 -175.83(10)
C2 C1 C6 C28 -176.36(12)
N1 C1 C6 C28 4.19(18)
C4 C5 C6 C1 -3.46(18)
C27 C5 C6 C1 176.30(11)
C4 C5 C6 C28 176.52(12)
C27 C5 C6 C28 -3.72(18)
C14 N1 C7 O1 -177.13(12)
C1 N1 C7 O1 -2.5(2)
C14 N1 C7 C8 1.71(14)
C1 N1 C7 C8 176.34(11)
C13 C8 C7 O1 176.58(13)
C9 C8 C7 O1 -71.59(17)
C13 C8 C7 N1 -2.18(13)
C9 C8 C7 N1 109.65(12)
C12 C15 C9 C10 50.04(11)
C12 C15 C9 C8 -57.15(11)
C7 C8 C9 C10 179.50(11)
C13 C8 C9 C10 -67.52(12)
C7 C8 C9 C15 -77.28(13)
C13 C8 C9 C15 35.70(12)
C10 C11 C12 C15 32.95(14)
C10 C11 C12 C13 -71.02(14)
C9 C15 C12 C11 -50.18(11)
C9 C15 C12 C13 57.31(11)
O2 C14 C13 C8 178.76(14)
N1 C14 C13 C8 -0.96(13)
O2 C14 C13 C12 66.97(18)
N1 C14 C13 C12 -112.75(12)
C7 C8 C13 C14 1.87(13)
C9 C8 C13 C14 -117.97(11)
C7 C8 C13 C12 120.27(10)
C9 C8 C13 C12 0.43(12)
C11 C12 C13 C14 -179.56(11)
C15 C12 C13 C14 76.72(13)
C11 C12 C13 C8 67.43(12)
C15 C12 C13 C8 -36.29(12)
C12 C11 C10 C9 0.34(15)
C15 C9 C10 C11 -33.54(14)
C8 C9 C10 C11 70.55(14)
